data_9014360
loop_
_publ_author_name
'Nowogrocki, G.'
'Abraham, F.'
'Trehoux, J.'
'Thomas, D.'

_publ_section_title
;
 Configuration de l'ion ruthenate: structure cristalline du
 dihydroxotrioxoruthenate(VI) de baryum, Ba (Ru O3 (O H)2)
;
_journal_issue 8
_journal_name_full 'Acta Crystallographica, Section B'
_journal_page_first 2413
_journal_page_last 2419
_journal_paper_doi 10.1107/S0567740876007875
_journal_volume 32
_journal_year 1976
_chemical_formula_sum 'Ba O5 Ru'
_space_group_IT_number 167
_symmetry_space_group_name_Hall '-R 3 2"c'
_symmetry_space_group_name_H-M 'R -3 c :H'
_cell_angle_alpha 90
_cell_angle_beta 90
_cell_angle_gamma 120
_cell_length_a 10.023
_cell_length_b 10.023
_cell_length_c 25.471
_cell_formula_units_Z 18
_cell_volume 2216.012
_database_code_amcsd 0009572
_exptl_crystal_density_diffrn 4.295
_cod_duplicate_entry 1004035
_cod_original_sg_symbol_H-M 'R -3 c'
_cod_original_formula_sum 'Ba Ru O5'
_cod_database_code 9014360
_amcsd_formula_title 'Ba H2 O5 Ru'

loop_
_space_group_symop_operation_xyz
x,y,z
2/3+x,1/3+y,1/3+z
1/3+x,2/3+y,2/3+z
x,x-y,1/2+z
2/3+x,1/3+x-y,5/6+z
1/3+x,2/3+x-y,1/6+z
y,x,1/2-z
2/3+y,1/3+x,5/6-z
1/3+y,2/3+x,1/6-z
-x+y,y,1/2+z
2/3-x+y,1/3+y,5/6+z
1/3-x+y,2/3+y,1/6+z
-x,-x+y,1/2-z
2/3-x,1/3-x+y,5/6-z
1/3-x,2/3-x+y,1/6-z
-y,-x,1/2+z
2/3-y,1/3-x,5/6+z
1/3-y,2/3-x,1/6+z
x-y,-y,1/2-z
2/3+x-y,1/3-y,5/6-z
1/3+x-y,2/3-y,1/6-z
y,-x+y,-z
2/3+y,1/3-x+y,1/3-z
1/3+y,2/3-x+y,2/3-z
-x+y,-x,z
2/3-x+y,1/3-x,1/3+z
1/3-x+y,2/3-x,2/3+z
-x,-y,-z
2/3-x,1/3-y,1/3-z
1/3-x,2/3-y,2/3-z
-y,x-y,z
2/3-y,1/3+x-y,1/3+z
1/3-y,2/3+x-y,2/3+z
x-y,x,-z
2/3+x-y,1/3+x,1/3-z
1/3+x-y,2/3+x,2/3-z

loop_
_atom_site_label
_atom_site_fract_x
_atom_site_fract_y
_atom_site_fract_z
Ba1 0.00000 0.00000 0.00000
Ba2 0.00000 0.00000 0.16370
Ru1 0.34610 0.00000 0.25000
O1 0.17060 0.00000 0.25000
O2 0.43770 0.00410 0.19100
O3 0.45940 0.23460 0.25020

loop_
_cod_related_entry_id
_cod_related_entry_database
_cod_related_entry_code
1 AMCSD 0009572
